data_7222924
loop_
_publ_author_name
'Cai, Qun'
'Yang, Yan'
'Li, Deng-Kui'
'Jia, Feng-Cheng'
'Xu, Cheng'
'Wu, An-Xin'

_publ_section_title
;
 CuO/I2-mediated intramolecular annulation for the synthesis of
 2-aroyl-3-hydroxy-4-iodonaphthalenes
;
_journal_name_full 'RSC Adv.'
_journal_paper_doi 10.1039/C5RA17651D
_journal_year 2015
_chemical_formula_sum 'C21 H14 O2'
_chemical_formula_weight 298.32
_chemical_name_systematic
; 
 ? 
;
_space_group_IT_number 14
_symmetry_cell_setting monoclinic
_symmetry_space_group_name_Hall '-P 2ybc'
_symmetry_space_group_name_H-M 'P 1 21/c 1'
_atom_sites_solution_hydrogens geom
_atom_sites_solution_primary direct
_atom_sites_solution_secondary difmap
_audit_creation_method SHELXL-97
_audit_update_record
;
2015-08-01 deposited with the CCDC.
2015-10-12 downloaded from the CCDC.
;
_cell_angle_alpha 90.00
_cell_angle_beta 100.374(2)
_cell_angle_gamma 90.00
_cell_formula_units_Z 4
_cell_length_a 13.966(2)
_cell_length_b 12.7793(19)
_cell_length_c 8.4353(13)
_cell_measurement_reflns_used 5464
_cell_measurement_temperature 296(2)
_cell_measurement_theta_max 31.89
_cell_measurement_theta_min 2.18
_cell_volume 1480.9(4)
_computing_cell_refinement 'Bruker SMART'
_computing_data_collection 'Bruker SMART'
_computing_data_reduction 'Bruker SAINT'
_computing_molecular_graphics 'Bruker SHELXTL'
_computing_publication_material 'Bruker SHELXTL'
_computing_structure_refinement 'SHELXL-97 (Sheldrick, 1997)'
_computing_structure_solution 'SHELXS-97 (Sheldrick, 1990)'
_diffrn_ambient_temperature 296(2)
_diffrn_measured_fraction_theta_full 0.993
_diffrn_measured_fraction_theta_max 0.993
_diffrn_measurement_device_type 'CCD area detector'
_diffrn_measurement_method 'phi and omega scans'
_diffrn_radiation_monochromator graphite
_diffrn_radiation_source 'fine-focus sealed tube'
_diffrn_radiation_type MoK\a
_diffrn_radiation_wavelength 0.71073
_diffrn_reflns_av_R_equivalents 0.0236
_diffrn_reflns_av_sigmaI/netI 0.0250
_diffrn_reflns_limit_h_max 16
_diffrn_reflns_limit_h_min -16
_diffrn_reflns_limit_k_max 15
_diffrn_reflns_limit_k_min -15
_diffrn_reflns_limit_l_max 10
_diffrn_reflns_limit_l_min -4
_diffrn_reflns_number 7985
_diffrn_reflns_theta_full 25.49
_diffrn_reflns_theta_max 25.49
_diffrn_reflns_theta_min 1.48
_exptl_absorpt_coefficient_mu 0.085
_exptl_absorpt_correction_T_max 0.9915
_exptl_absorpt_correction_T_min 0.9865
_exptl_absorpt_correction_type none
_exptl_crystal_density_diffrn 1.338
_exptl_crystal_density_method 'not measured'
_exptl_crystal_description BLOCK
_exptl_crystal_F_000 624
_exptl_crystal_size_max 0.16
_exptl_crystal_size_mid 0.15
_exptl_crystal_size_min 0.10
_refine_diff_density_max 0.175
_refine_diff_density_min -0.177
_refine_diff_density_rms 0.042
_refine_ls_extinction_coef 0.026(4)
_refine_ls_extinction_expression Fc^*^=kFc[1+0.001xFc^2^\l^3^/sin(2\q)]^-1/4^
_refine_ls_extinction_method SHELXL
_refine_ls_goodness_of_fit_ref 1.096
_refine_ls_hydrogen_treatment mixed
_refine_ls_matrix_type full
_refine_ls_number_parameters 210
_refine_ls_number_reflns 2741
_refine_ls_number_restraints 0
_refine_ls_restrained_S_all 1.096
_refine_ls_R_factor_all 0.0555
_refine_ls_R_factor_gt 0.0442
_refine_ls_shift/su_max 0.000
_refine_ls_shift/su_mean 0.000
_refine_ls_structure_factor_coef Fsqd
_refine_ls_weighting_details 'calc w=1/[\s^2^(Fo^2^)+(0.0748P)^2^+0.3721P] where P=(Fo^2^+2Fc^2^)/3'
_refine_ls_weighting_scheme calc
_refine_ls_wR_factor_gt 0.1291
_refine_ls_wR_factor_ref 0.1474
_reflns_number_gt 2235
_reflns_number_total 2741
_reflns_threshold_expression >2sigma(I)
_cod_data_source_file c5ra17651d2.cif
_cod_data_source_block t
_cod_depositor_comments
;
The following automatic conversions were performed:

'_symmetry_cell_setting' value 'Monoclinic' changed to 'monoclinic'
according to
/usr/data/users/saulius/crontab/automatic-downloads/rss-feeds/RSC/lib/dictionaries/cif_core.dic
dictionary named 'cif_core.dic' version 2.4.2 from 2011-04-26.

Automatic conversion script
Id: cif_fix_values 3271 2015-04-21 07:52:19Z andrius 
;
_cod_original_sg_symbol_H-M P2(1)/c
_cod_database_code 7222924

loop_
_symmetry_equiv_pos_as_xyz
'x, y, z'
'-x, y+1/2, -z+1/2'
'-x, -y, -z'
'x, -y-1/2, z-1/2'

loop_
_atom_site_label
_atom_site_type_symbol
_atom_site_fract_x
_atom_site_fract_y
_atom_site_fract_z
_atom_site_U_iso_or_equiv
_atom_site_adp_type
_atom_site_occupancy
_atom_site_symmetry_multiplicity
_atom_site_calc_flag
_atom_site_refinement_flags
C1 C 0.59832(13) 0.50029(14) 0.2028(2) 0.0514(4) Uani 1 1 d .
H1 H 0.5580 0.5507 0.1459 0.062 Uiso 1 1 calc R
C2 C 0.69410(14) 0.49613(16) 0.1879(2) 0.0615(5) Uani 1 1 d .
H2 H 0.7181 0.5438 0.1215 0.074 Uiso 1 1 calc R
C3 C 0.75614(13) 0.42125(17) 0.2713(2) 0.0641(5) Uani 1 1 d .
H3 H 0.8212 0.4188 0.2604 0.077 Uiso 1 1 calc R
C4 C 0.72075(13) 0.35133(16) 0.3694(2) 0.0573(5) Uani 1 1 d .
H4 H 0.7624 0.3016 0.4252 0.069 Uiso 1 1 calc R
C5 C 0.62250(11) 0.35331(12) 0.38738(19) 0.0445(4) Uani 1 1 d .
C6 C 0.55970(11) 0.42941(12) 0.30300(17) 0.0401(4) Uani 1 1 d .
C7 C 0.45781(11) 0.43043(11) 0.31996(17) 0.0374(4) Uani 1 1 d .
C8 C 0.42488(11) 0.35477(11) 0.42105(18) 0.0394(4) Uani 1 1 d .
C9 C 0.49223(12) 0.28024(13) 0.5051(2) 0.0466(4) Uani 1 1 d .
H9 H 0.4704 0.2315 0.5723 0.056 Uiso 1 1 calc R
C10 C 0.58597(13) 0.27927(13) 0.4890(2) 0.0510(4) Uani 1 1 d .
H10 H 0.6279 0.2297 0.5446 0.061 Uiso 1 1 calc R
C11 C 0.32679(11) 0.35378(12) 0.43519(18) 0.0407(4) Uani 1 1 d .
H11 H 0.3057 0.3040 0.5016 0.049 Uiso 1 1 calc R
C12 C 0.25960(11) 0.42394(12) 0.35448(18) 0.0397(4) Uani 1 1 d .
C13 C 0.29500(12) 0.50267(12) 0.25962(19) 0.0439(4) Uani 1 1 d .
C14 C 0.39066(12) 0.50388(12) 0.24267(19) 0.0434(4) Uani 1 1 d .
H14 H 0.4117 0.5548 0.1781 0.052 Uiso 1 1 calc R
C15 C 0.15573(11) 0.42161(12) 0.36695(19) 0.0425(4) Uani 1 1 d .
C16 C 0.10922(11) 0.32657(12) 0.42175(19) 0.0430(4) Uani 1 1 d .
C17 C 0.13638(12) 0.22543(13) 0.3872(2) 0.0509(4) Uani 1 1 d .
H17 H 0.1891 0.2148 0.3355 0.061 Uiso 1 1 calc R
C18 C 0.08476(14) 0.14072(15) 0.4299(3) 0.0627(5) Uani 1 1 d .
H18 H 0.1030 0.0732 0.4066 0.075 Uiso 1 1 calc R
C19 C 0.00686(13) 0.15534(16) 0.5064(3) 0.0604(5) Uani 1 1 d .
H19 H -0.0273 0.0979 0.5347 0.072 Uiso 1 1 calc R
C20 C -0.02055(13) 0.25478(16) 0.5409(2) 0.0601(5) Uani 1 1 d .
H20 H -0.0731 0.2646 0.5932 0.072 Uiso 1 1 calc R
C21 C 0.02972(12) 0.34025(14) 0.4982(2) 0.0530(4) Uani 1 1 d .
H21 H 0.0103 0.4074 0.5207 0.064 Uiso 1 1 calc R
O1 O 0.23531(9) 0.57778(10) 0.18334(17) 0.0627(4) Uani 1 1 d .
H1A H 0.1822 0.5741 0.2114 0.094 Uiso 1 1 calc R
O2 O 0.10402(9) 0.49891(9) 0.32635(17) 0.0588(4) Uani 1 1 d .

loop_
_atom_site_aniso_label
_atom_site_aniso_U_11
_atom_site_aniso_U_22
_atom_site_aniso_U_33
_atom_site_aniso_U_23
_atom_site_aniso_U_13
_atom_site_aniso_U_12
C1 0.0544(10) 0.0528(10) 0.0478(9) -0.0005(7) 0.0113(8) -0.0081(8)
C2 0.0581(11) 0.0700(12) 0.0588(11) -0.0052(9) 0.0174(9) -0.0189(9)
C3 0.0445(9) 0.0833(14) 0.0664(12) -0.0163(11) 0.0148(9) -0.0104(9)
C4 0.0440(9) 0.0663(12) 0.0591(11) -0.0104(9) 0.0028(8) 0.0015(8)
C5 0.0424(8) 0.0467(9) 0.0429(8) -0.0096(7) 0.0033(7) -0.0028(7)
C6 0.0440(8) 0.0409(8) 0.0354(7) -0.0083(6) 0.0070(6) -0.0069(6)
C7 0.0445(8) 0.0345(7) 0.0326(7) -0.0046(6) 0.0057(6) -0.0027(6)
C8 0.0452(8) 0.0342(7) 0.0374(8) 0.0004(6) 0.0037(6) -0.0017(6)
C9 0.0477(9) 0.0426(9) 0.0477(9) 0.0080(7) 0.0036(7) -0.0008(7)
C10 0.0485(9) 0.0485(9) 0.0517(9) 0.0042(7) -0.0023(7) 0.0044(7)
C11 0.0462(8) 0.0358(8) 0.0403(8) 0.0030(6) 0.0080(6) -0.0030(6)
C12 0.0433(8) 0.0359(8) 0.0402(8) -0.0016(6) 0.0080(6) 0.0012(6)
C13 0.0524(9) 0.0349(8) 0.0430(8) 0.0025(6) 0.0051(7) 0.0045(6)
C14 0.0539(9) 0.0362(8) 0.0406(8) 0.0052(6) 0.0099(7) -0.0020(6)
C15 0.0459(8) 0.0379(8) 0.0437(8) -0.0033(6) 0.0078(7) 0.0049(6)
C16 0.0370(8) 0.0431(8) 0.0477(9) -0.0007(7) 0.0044(6) 0.0021(6)
C17 0.0448(9) 0.0452(9) 0.0639(11) -0.0044(8) 0.0129(8) 0.0003(7)
C18 0.0586(11) 0.0441(10) 0.0854(14) -0.0030(9) 0.0129(10) -0.0054(8)
C19 0.0490(10) 0.0556(11) 0.0751(12) 0.0096(9) 0.0070(9) -0.0105(8)
C20 0.0422(9) 0.0737(13) 0.0660(12) 0.0085(9) 0.0137(8) 0.0021(8)
C21 0.0477(9) 0.0500(10) 0.0631(11) 0.0038(8) 0.0143(8) 0.0081(7)
O1 0.0590(8) 0.0516(7) 0.0786(9) 0.0246(6) 0.0150(7) 0.0156(6)
O2 0.0529(7) 0.0460(7) 0.0789(9) 0.0082(6) 0.0159(6) 0.0141(5)

loop_
_atom_type_symbol
_atom_type_description
_atom_type_scat_dispersion_real
_atom_type_scat_dispersion_imag
_atom_type_scat_source
C C 0.0033 0.0016 'International Tables Vol C Tables 4.2.6.8 and 6.1.1.4'
H H 0.0000 0.0000 'International Tables Vol C Tables 4.2.6.8 and 6.1.1.4'
O O 0.0106 0.0060 'International Tables Vol C Tables 4.2.6.8 and 6.1.1.4'

loop_
_geom_angle_atom_site_label_1
_geom_angle_atom_site_label_2
_geom_angle_atom_site_label_3
_geom_angle
C2 C1 C6 121.06(17)
C2 C1 H1 119.5
C6 C1 H1 119.5
C1 C2 C3 120.69(18)
C1 C2 H2 119.7
C3 C2 H2 119.7
C4 C3 C2 119.59(17)
C4 C3 H3 120.2
C2 C3 H3 120.2
C3 C4 C5 121.23(18)
C3 C4 H4 119.4
C5 C4 H4 119.4
C4 C5 C6 119.13(16)
C4 C5 C10 120.82(16)
C6 C5 C10 120.05(14)
C1 C6 C5 118.30(15)
C1 C6 C7 122.63(15)
C5 C6 C7 119.06(14)
C14 C7 C8 118.25(14)
C14 C7 C6 122.97(13)
C8 C7 C6 118.77(13)
C11 C8 C7 119.11(13)
C11 C8 C9 121.22(14)
C7 C8 C9 119.66(14)
C10 C9 C8 121.47(15)
C10 C9 H9 119.3
C8 C9 H9 119.3
C9 C10 C5 120.98(15)
C9 C10 H10 119.5
C5 C10 H10 119.5
C12 C11 C8 122.71(14)
C12 C11 H11 118.6
C8 C11 H11 118.6
C11 C12 C13 117.34(14)
C11 C12 C15 122.71(14)
C13 C12 C15 119.92(14)
O1 C13 C14 118.08(14)
O1 C13 C12 121.30(15)
C14 C13 C12 120.62(14)
C13 C14 C7 121.84(14)
C13 C14 H14 119.1
C7 C14 H14 119.1
O2 C15 C12 119.87(14)
O2 C15 C16 118.18(14)
C12 C15 C16 121.91(13)
C21 C16 C17 118.93(15)
C21 C16 C15 118.04(14)
C17 C16 C15 122.78(14)
C18 C17 C16 119.82(16)
C18 C17 H17 120.1
C16 C17 H17 120.1
C19 C18 C17 120.63(18)
C19 C18 H18 119.7
C17 C18 H18 119.7
C20 C19 C18 120.01(17)
C20 C19 H19 120.0
C18 C19 H19 120.0
C19 C20 C21 120.14(17)
C19 C20 H20 119.9
C21 C20 H20 119.9
C20 C21 C16 120.47(17)
C20 C21 H21 119.8
C16 C21 H21 119.8
C13 O1 H1A 109.5

loop_
_geom_bond_atom_site_label_1
_geom_bond_atom_site_label_2
_geom_bond_distance
C1 C2 1.367(3)
C1 C6 1.411(2)
C1 H1 0.9300
C2 C3 1.393(3)
C2 H2 0.9300
C3 C4 1.369(3)
C3 H3 0.9300
C4 C5 1.408(2)
C4 H4 0.9300
C5 C6 1.413(2)
C5 C10 1.431(2)
C6 C7 1.456(2)
C7 C14 1.402(2)
C7 C8 1.419(2)
C8 C11 1.396(2)
C8 C9 1.433(2)
C9 C10 1.340(2)
C9 H9 0.9300
C10 H10 0.9300
C11 C12 1.385(2)
C11 H11 0.9300
C12 C13 1.428(2)
C12 C15 1.474(2)
C13 O1 1.3555(19)
C13 C14 1.369(2)
C14 H14 0.9300
C15 O2 1.2352(18)
C15 C16 1.490(2)
C16 C21 1.392(2)
C16 C17 1.393(2)
C17 C18 1.384(2)
C17 H17 0.9300
C18 C19 1.374(3)
C18 H18 0.9300
C19 C20 1.374(3)
C19 H19 0.9300
C20 C21 1.381(3)
C20 H20 0.9300
C21 H21 0.9300
O1 H1A 0.8200

loop_
_geom_hbond_atom_site_label_D
_geom_hbond_atom_site_label_H
_geom_hbond_atom_site_label_A
_geom_hbond_distance_DH
_geom_hbond_distance_HA
_geom_hbond_distance_DA
_geom_hbond_angle_DHA
O1 H1A O2 0.82 1.85 2.5749(18) 146.1

loop_
_geom_torsion_atom_site_label_1
_geom_torsion_atom_site_label_2
_geom_torsion_atom_site_label_3
_geom_torsion_atom_site_label_4
_geom_torsion
C6 C1 C2 C3 0.2(3)
C1 C2 C3 C4 -0.2(3)
C2 C3 C4 C5 0.2(3)
C3 C4 C5 C6 -0.3(3)
C3 C4 C5 C10 179.39(16)
C2 C1 C6 C5 -0.3(2)
C2 C1 C6 C7 -179.06(15)
C4 C5 C6 C1 0.4(2)
C10 C5 C6 C1 -179.34(14)
C4 C5 C6 C7 179.16(13)
C10 C5 C6 C7 -0.6(2)
C1 C6 C7 C14 -2.2(2)
C5 C6 C7 C14 179.08(13)
C1 C6 C7 C8 178.74(13)
C5 C6 C7 C8 0.0(2)
C14 C7 C8 C11 2.3(2)
C6 C7 C8 C11 -178.61(12)
C14 C7 C8 C9 -178.42(14)
C6 C7 C8 C9 0.7(2)
C11 C8 C9 C10 178.41(15)
C7 C8 C9 C10 -0.9(2)
C8 C9 C10 C5 0.3(3)
C4 C5 C10 C9 -179.31(16)
C6 C5 C10 C9 0.4(2)
C7 C8 C11 C12 -0.1(2)
C9 C8 C11 C12 -179.33(14)
C8 C11 C12 C13 -2.9(2)
C8 C11 C12 C15 178.79(14)
C11 C12 C13 O1 -176.56(14)
C15 C12 C13 O1 1.8(2)
C11 C12 C13 C14 3.8(2)
C15 C12 C13 C14 -177.91(14)
O1 C13 C14 C7 178.69(14)
C12 C13 C14 C7 -1.6(2)
C8 C7 C14 C13 -1.5(2)
C6 C7 C14 C13 179.49(13)
C11 C12 C15 O2 162.42(15)
C13 C12 C15 O2 -15.8(2)
C11 C12 C15 C16 -20.0(2)
C13 C12 C15 C16 161.80(14)
O2 C15 C16 C21 -30.6(2)
C12 C15 C16 C21 151.71(15)
O2 C15 C16 C17 143.57(17)
C12 C15 C16 C17 -34.1(2)
C21 C16 C17 C18 -0.4(3)
C15 C16 C17 C18 -174.55(17)
C16 C17 C18 C19 -0.1(3)
C17 C18 C19 C20 0.1(3)
C18 C19 C20 C21 0.3(3)
C19 C20 C21 C16 -0.8(3)
C17 C16 C21 C20 0.8(3)
C15 C16 C21 C20 175.26(16)
